data_7117091
loop_
_publ_author_name
'Scottwell, Syn\/ove \/O.'
'Elliott, Anastasia B. S.'
'Shaffer, Karl J.'
'Nafady, Ayman'
'McAdam, C. John'
'Gordon, Keith C.'
'Crowley, James D.'

_publ_section_title
;
 Chemically and electrochemically induced expansion and contraction of a
 ferrocene rotor
;
_journal_coden_ASTM CHCOFS
_journal_issue 38
_journal_name_full
;
 Chemical Communications (Cambridge, United Kingdom)
;
_journal_page_first 8161
_journal_page_last 8164
_journal_paper_doi 10.1039/c5cc01973g
_journal_volume 51
_journal_year 2015
_chemical_formula_sum 'C43 H39 Cu F12 N5 P2'
_chemical_formula_weight 979.27
_space_group_IT_number 14
_symmetry_cell_setting monoclinic
_symmetry_space_group_name_Hall '-P 2yn'
_symmetry_space_group_name_H-M 'P 1 21/n 1'
_atom_sites_solution_hydrogens geom
_atom_sites_solution_primary direct
_atom_sites_solution_secondary difmap
_audit_creation_method SHELXL-97
_audit_update_record
;
2015-01-29 deposited with the CCDC.
2015-04-01 downloaded from the CCDC.
;
_cell_angle_alpha 90.0
_cell_angle_beta 93.2975(6)
_cell_angle_gamma 90.0
_cell_formula_units_Z 4
_cell_length_a 12.70025(10)
_cell_length_b 21.30927(15)
_cell_length_c 15.21998(10)
_cell_measurement_reflns_used 25603
_cell_measurement_temperature 100.01(10)
_cell_measurement_theta_max 76.7390
_cell_measurement_theta_min 4.0410
_cell_volume 4112.21(5)
_computing_cell_refinement
;
CrysAlisPro, Agilent Technologies,
Version 1.171.37.33 (release 27-03-2014 CrysAlis171 .NET)
(compiled Mar 27 2014,17:12:48)
;
_computing_data_collection
;
CrysAlisPro, Agilent Technologies,
Version 1.171.37.33 (release 27-03-2014 CrysAlis171 .NET)
(compiled Mar 27 2014,17:12:48)
;
_computing_data_reduction
;
CrysAlisPro, Agilent Technologies,
Version 1.171.37.33 (release 27-03-2014 CrysAlis171 .NET)
(compiled Mar 27 2014,17:12:48)
;
_computing_structure_refinement 'SHELXL-97 (Sheldrick, 1997)'
_computing_structure_solution 'SHELXS-97 (Sheldrick, 1990)'
_diffrn_ambient_temperature 100.01(10)
_diffrn_detector_area_resol_mean 5.1725
_diffrn_measured_fraction_theta_full 0.987
_diffrn_measured_fraction_theta_max 0.987
_diffrn_measurement_device_type 'SuperNova, Dual, Cu at zero, Atlas'
_diffrn_measurement_method '\w scans'
_diffrn_radiation_monochromator graphite
_diffrn_radiation_source 'fine-focus sealed tube'
_diffrn_radiation_type CuK\a
_diffrn_radiation_wavelength 1.54184
_diffrn_reflns_av_R_equivalents 0.0258
_diffrn_reflns_av_sigmaI/netI 0.0179
_diffrn_reflns_limit_h_max 14
_diffrn_reflns_limit_h_min -15
_diffrn_reflns_limit_k_max 26
_diffrn_reflns_limit_k_min -26
_diffrn_reflns_limit_l_max 19
_diffrn_reflns_limit_l_min -12
_diffrn_reflns_number 34019
_diffrn_reflns_theta_full 76.90
_diffrn_reflns_theta_max 76.90
_diffrn_reflns_theta_min 3.57
_exptl_absorpt_coefficient_mu 2.331
_exptl_absorpt_correction_T_max 1.00000
_exptl_absorpt_correction_T_min 0.66150
_exptl_absorpt_correction_type multi-scan
_exptl_absorpt_process_details
;
CrysAlisPro, Agilent Technologies,
Version 1.171.37.33 (release 27-03-2014 CrysAlis171 .NET)
(compiled Mar 27 2014,17:12:48)
Empirical absorption correction using spherical harmonics,
 implemented in SCALE3 ABSPACK scaling algorithm.
Empirical absorption correction using spherical harmonics,
 implemented in SCALE3 ABSPACK scaling algorithm.
;
_exptl_crystal_colour 'light blue'
_exptl_crystal_density_diffrn 1.582
_exptl_crystal_density_method 'not measured'
_exptl_crystal_description irregular
_exptl_crystal_F_000 1996
_exptl_crystal_size_max 0.5591
_exptl_crystal_size_mid 0.3735
_exptl_crystal_size_min 0.3089
_refine_diff_density_max 1.131
_refine_diff_density_min -0.789
_refine_diff_density_rms 0.081
_refine_ls_extinction_method none
_refine_ls_goodness_of_fit_ref 1.033
_refine_ls_hydrogen_treatment constr
_refine_ls_matrix_type full
_refine_ls_number_parameters 574
_refine_ls_number_reflns 8565
_refine_ls_number_restraints 0
_refine_ls_restrained_S_all 1.033
_refine_ls_R_factor_all 0.0465
_refine_ls_R_factor_gt 0.0449
_refine_ls_shift/su_max 0.001
_refine_ls_shift/su_mean 0.000
_refine_ls_structure_factor_coef Fsqd
_refine_ls_weighting_details 'calc w=1/[\s^2^(Fo^2^)+(0.0669P)^2^+6.5148P] where P=(Fo^2^+2Fc^2^)/3'
_refine_ls_weighting_scheme calc
_refine_ls_wR_factor_gt 0.1197
_refine_ls_wR_factor_ref 0.1234
_reflns_number_gt 8230
_reflns_number_total 8565
_reflns_threshold_expression >2sigma(I)
_cod_data_source_file c5cc01973g2.cif
_cod_data_source_block c:\users\sscott\desktop\cu(bip~1\sos130\sos130
_cod_database_code 7117091

loop_
_symmetry_equiv_pos_as_xyz
'x, y, z'
'-x+1/2, y+1/2, -z+1/2'
'-x, -y, -z'
'x-1/2, -y-1/2, z-1/2'

loop_
_atom_site_label
_atom_site_type_symbol
_atom_site_fract_x
_atom_site_fract_y
_atom_site_fract_z
_atom_site_U_iso_or_equiv
_atom_site_adp_type
_atom_site_occupancy
_atom_site_symmetry_multiplicity
_atom_site_calc_flag
_atom_site_refinement_flags
_atom_site_disorder_assembly
_atom_site_disorder_group
Cu1 Cu 0.79903(2) 0.174724(13) 0.317956(18) 0.01133(9) Uani 1 1 d . . .
P1 P 0.26049(4) 0.20313(3) 0.28138(4) 0.01914(13) Uani 1 1 d . . .
P2 P 0.73033(5) 0.01087(3) 0.95985(4) 0.02484(14) Uani 1 1 d . . .
F1 F 0.14729(11) 0.20201(8) 0.22754(9) 0.0313(3) Uani 1 1 d . . .
F2 F 0.30739(13) 0.24442(9) 0.20537(11) 0.0424(4) Uani 1 1 d . . .
F3 F 0.29348(16) 0.14182(9) 0.23276(15) 0.0570(6) Uani 1 1 d . . .
F4 F 0.21325(19) 0.16458(13) 0.35843(13) 0.0705(8) Uani 1 1 d . . .
F5 F 0.22810(14) 0.26661(9) 0.32906(13) 0.0497(5) Uani 1 1 d . . .
F6 F 0.37315(11) 0.20569(7) 0.33568(9) 0.0288(3) Uani 1 1 d . . .
F7 F 0.76696(17) -0.05849(9) 0.93481(15) 0.0616(6) Uani 1 1 d . . .
F8 F 0.69499(14) 0.07938(8) 0.98903(17) 0.0557(6) Uani 1 1 d . . .
F10 F 0.7092(3) 0.02441(18) 0.85880(16) 0.1089(12) Uani 1 1 d . . .
F11 F 0.84814(16) 0.03221(11) 0.9519(2) 0.0816(9) Uani 1 1 d . . .
F12 F 0.7521(3) -0.00510(15) 1.05935(13) 0.1016(12) Uani 1 1 d . . .
F13 F 0.61351(17) -0.01275(11) 0.9658(2) 0.0779(8) Uani 1 1 d . . .
N1 N 0.83679(13) 0.19282(8) 0.18739(11) 0.0119(3) Uani 1 1 d . . .
N2 N 0.91527(13) 0.10804(7) 0.29840(11) 0.0116(3) Uani 1 1 d . . .
N3 N 0.88328(13) 0.24529(8) 0.37795(11) 0.0137(3) Uani 1 1 d . . .
N4 N 0.70220(13) 0.19921(8) 0.40530(11) 0.0128(3) Uani 1 1 d . . .
N5 N 0.67667(13) 0.11503(8) 0.28676(11) 0.0138(3) Uani 1 1 d . . .
C1 C 0.87911(17) 0.35459(10) 0.19012(15) 0.0189(4) Uani 1 1 d . . .
H1A H 0.8748 0.3669 0.1280 0.028 Uiso 1 1 calc R . .
H1B H 0.9273 0.3189 0.1985 0.028 Uiso 1 1 calc R . .
H1C H 0.9054 0.3900 0.2262 0.028 Uiso 1 1 calc R . .
C2 C 0.77070(16) 0.33601(10) 0.21737(13) 0.0146(4) Uani 1 1 d . . .
C3 C 0.71725(17) 0.37394(9) 0.27437(13) 0.0161(4) Uani 1 1 d . . .
H3 H 0.7508 0.4106 0.2978 0.019 Uiso 1 1 calc R . .
C4 C 0.5610(2) 0.39921(11) 0.36325(16) 0.0252(5) Uani 1 1 d . . .
H4A H 0.4846 0.3928 0.3557 0.038 Uiso 1 1 calc R . .
H4B H 0.5774 0.4435 0.3534 0.038 Uiso 1 1 calc R . .
H4C H 0.5856 0.3873 0.4231 0.038 Uiso 1 1 calc R . .
C5 C 0.61537(17) 0.35933(10) 0.29797(13) 0.0168(4) Uani 1 1 d . . .
C6 C 0.56593(16) 0.30702(10) 0.25979(14) 0.0163(4) Uani 1 1 d . . .
H6 H 0.4956 0.2977 0.2734 0.020 Uiso 1 1 calc R . .
C7 C 0.55534(17) 0.21470(10) 0.15784(15) 0.0190(4) Uani 1 1 d . . .
H7A H 0.5188 0.1909 0.2021 0.028 Uiso 1 1 calc R . .
H7B H 0.6039 0.1869 0.1287 0.028 Uiso 1 1 calc R . .
H7C H 0.5035 0.2318 0.1141 0.028 Uiso 1 1 calc R . .
C8 C 0.61660(16) 0.26770(9) 0.20197(13) 0.0141(4) Uani 1 1 d . . .
C9 C 0.72123(16) 0.28128(9) 0.18380(12) 0.0129(4) Uani 1 1 d . . .
C10 C 0.78487(15) 0.23509(9) 0.13495(13) 0.0128(4) Uani 1 1 d . . .
C11 C 0.79357(17) 0.23431(10) 0.04406(13) 0.0166(4) Uani 1 1 d . . .
H11 H 0.7571 0.2642 0.0074 0.020 Uiso 1 1 calc R . .
C12 C 0.85663(17) 0.18895(10) 0.00816(13) 0.0177(4) Uani 1 1 d . . .
H12 H 0.8616 0.1867 -0.0538 0.021 Uiso 1 1 calc R . .
C13 C 0.91249(16) 0.14687(10) 0.06247(13) 0.0153(4) Uani 1 1 d . . .
H13 H 0.9576 0.1165 0.0386 0.018 Uiso 1 1 calc R . .
C14 C 0.90100(15) 0.15009(9) 0.15256(13) 0.0123(4) Uani 1 1 d . . .
C15 C 0.95348(15) 0.10633(9) 0.21749(13) 0.0128(4) Uani 1 1 d . . .
C16 C 1.03503(17) 0.06596(10) 0.19817(14) 0.0181(4) Uani 1 1 d . . .
H16 H 1.0617 0.0651 0.1411 0.022 Uiso 1 1 calc R . .
C17 C 1.07639(18) 0.02700(11) 0.26453(16) 0.0224(5) Uani 1 1 d . . .
H17 H 1.1335 -0.0002 0.2536 0.027 Uiso 1 1 calc R . .
C18 C 1.03478(18) 0.02758(10) 0.34679(15) 0.0197(4) Uani 1 1 d . . .
H18 H 1.0616 0.0002 0.3920 0.024 Uiso 1 1 calc R . .
C19 C 0.95319(16) 0.06887(9) 0.36207(13) 0.0133(4) Uani 1 1 d . . .
C20 C 0.89829(16) 0.07322(9) 0.44656(13) 0.0139(4) Uani 1 1 d . . .
C21 C 1.03970(18) 0.14777(11) 0.50855(15) 0.0224(4) Uani 1 1 d . . .
H21A H 1.0283 0.1929 0.4995 0.034 Uiso 1 1 calc R . .
H21B H 1.0775 0.1306 0.4596 0.034 Uiso 1 1 calc R . .
H21C H 1.0816 0.1410 0.5639 0.034 Uiso 1 1 calc R . .
C22 C 0.93481(17) 0.11525(9) 0.51275(13) 0.0159(4) Uani 1 1 d . . .
C23 C 0.87317(18) 0.12511(10) 0.58447(14) 0.0189(4) Uani 1 1 d . . .
H23 H 0.8968 0.1542 0.6287 0.023 Uiso 1 1 calc R . .
C24 C 0.7123(2) 0.10577(12) 0.67086(16) 0.0287(5) Uani 1 1 d . . .
H24A H 0.7514 0.0926 0.7252 0.043 Uiso 1 1 calc R . .
H24B H 0.6466 0.0818 0.6636 0.043 Uiso 1 1 calc R . .
H24C H 0.6960 0.1506 0.6742 0.043 Uiso 1 1 calc R . .
C25 C 0.77855(18) 0.09385(10) 0.59334(14) 0.0194(4) Uani 1 1 d . . .
C26 C 0.74720(17) 0.04963(10) 0.52946(15) 0.0194(4) Uani 1 1 d . . .
H26 H 0.6843 0.0264 0.5360 0.023 Uiso 1 1 calc R . .
C27 C 0.77005(19) -0.01182(10) 0.39139(16) 0.0229(5) Uani 1 1 d . . .
H27A H 0.7938 -0.0529 0.4138 0.034 Uiso 1 1 calc R . .
H27B H 0.8001 -0.0039 0.3346 0.034 Uiso 1 1 calc R . .
H27C H 0.6929 -0.0115 0.3838 0.034 Uiso 1 1 calc R . .
C28 C 0.80592(17) 0.03861(10) 0.45599(14) 0.0166(4) Uani 1 1 d . . .
C29 C 0.97704(16) 0.26720(10) 0.35674(14) 0.0170(4) Uani 1 1 d . . .
H29 H 1.0146 0.2452 0.3141 0.020 Uiso 1 1 calc R . .
C30 C 1.02161(18) 0.32110(10) 0.39488(15) 0.0206(4) Uani 1 1 d . . .
H30 H 1.0885 0.3356 0.3787 0.025 Uiso 1 1 calc R . .
C31 C 0.96661(18) 0.35322(10) 0.45684(15) 0.0209(4) Uani 1 1 d . . .
H31 H 0.9942 0.3909 0.4822 0.025 Uiso 1 1 calc R . .
C32 C 0.87063(17) 0.32968(10) 0.48145(14) 0.0181(4) Uani 1 1 d . . .
H32 H 0.8327 0.3503 0.5250 0.022 Uiso 1 1 calc R . .
C33 C 0.83128(16) 0.27542(9) 0.44114(13) 0.0143(4) Uani 1 1 d . . .
C34 C 0.73020(16) 0.24601(9) 0.46065(13) 0.0138(4) Uani 1 1 d . . .
C35 C 0.66712(17) 0.26164(10) 0.52902(13) 0.0177(4) Uani 1 1 d . . .
H35 H 0.6861 0.2949 0.5684 0.021 Uiso 1 1 calc R . .
C36 C 0.57576(17) 0.22726(11) 0.53793(14) 0.0197(4) Uani 1 1 d . . .
H36 H 0.5324 0.2363 0.5851 0.024 Uiso 1 1 calc R . .
C37 C 0.54665(17) 0.17979(10) 0.47880(14) 0.0184(4) Uani 1 1 d . . .
H37 H 0.4832 0.1568 0.4842 0.022 Uiso 1 1 calc R . .
C38 C 0.61293(16) 0.16679(10) 0.41139(13) 0.0141(4) Uani 1 1 d . . .
C39 C 0.59573(16) 0.11954(10) 0.34083(13) 0.0150(4) Uani 1 1 d . . .
C40 C 0.50430(17) 0.08448(10) 0.32662(15) 0.0197(4) Uani 1 1 d . . .
H40 H 0.4492 0.0873 0.3661 0.024 Uiso 1 1 calc R . .
C41 C 0.49457(18) 0.04520(11) 0.25382(16) 0.0227(5) Uani 1 1 d . . .
H41 H 0.4317 0.0218 0.2419 0.027 Uiso 1 1 calc R . .
C42 C 0.57719(18) 0.04049(10) 0.19875(15) 0.0212(4) Uani 1 1 d . . .
H42 H 0.5722 0.0136 0.1489 0.025 Uiso 1 1 calc R . .
C43 C 0.66757(17) 0.07587(10) 0.21771(14) 0.0173(4) Uani 1 1 d . . .
H43 H 0.7248 0.0722 0.1805 0.021 Uiso 1 1 calc R . .

loop_
_atom_site_aniso_label
_atom_site_aniso_U_11
_atom_site_aniso_U_22
_atom_site_aniso_U_33
_atom_site_aniso_U_23
_atom_site_aniso_U_13
_atom_site_aniso_U_12
Cu1 0.01104(15) 0.01231(16) 0.01093(15) -0.00244(10) 0.00308(11) 0.00092(10)
P1 0.0180(3) 0.0248(3) 0.0147(3) -0.0031(2) 0.0022(2) -0.0030(2)
P2 0.0254(3) 0.0272(3) 0.0221(3) -0.0010(2) 0.0035(2) -0.0088(2)
F1 0.0157(6) 0.0572(10) 0.0209(7) -0.0086(6) 0.0017(5) -0.0078(6)
F2 0.0282(8) 0.0665(12) 0.0317(8) 0.0181(8) -0.0044(6) -0.0178(8)
F3 0.0527(11) 0.0442(10) 0.0711(13) -0.0377(10) -0.0219(10) 0.0155(9)
F4 0.0704(14) 0.1052(19) 0.0347(10) 0.0317(11) -0.0061(9) -0.0502(13)
F5 0.0334(9) 0.0611(12) 0.0530(11) -0.0362(9) -0.0110(8) 0.0171(8)
F6 0.0258(7) 0.0315(7) 0.0279(7) -0.0038(6) -0.0088(6) 0.0041(6)
F7 0.0703(13) 0.0381(10) 0.0821(15) -0.0302(10) 0.0543(12) -0.0217(9)
F8 0.0281(8) 0.0249(8) 0.1134(18) -0.0011(10) -0.0006(10) 0.0013(7)
F10 0.139(3) 0.147(3) 0.0389(13) 0.0336(16) -0.0076(15) -0.019(2)
F11 0.0363(11) 0.0601(13) 0.151(3) -0.0635(15) 0.0280(13) -0.0216(10)
F12 0.154(3) 0.126(2) 0.0247(10) 0.0036(12) 0.0043(13) 0.107(2)
F13 0.0424(12) 0.0577(13) 0.137(2) -0.0168(14) 0.0308(13) -0.0238(10)
N1 0.0118(8) 0.0128(8) 0.0112(7) -0.0002(6) 0.0021(6) 0.0001(6)
N2 0.0119(7) 0.0099(7) 0.0128(8) -0.0020(6) 0.0010(6) 0.0011(6)
N3 0.0151(8) 0.0123(8) 0.0136(8) -0.0010(6) 0.0012(6) 0.0029(6)
N4 0.0126(8) 0.0146(8) 0.0114(7) 0.0011(6) 0.0019(6) 0.0041(6)
N5 0.0132(8) 0.0144(8) 0.0139(8) -0.0008(6) 0.0014(6) 0.0005(6)
C1 0.0168(10) 0.0163(10) 0.0241(11) 0.0011(8) 0.0051(8) -0.0002(8)
C2 0.0153(9) 0.0142(9) 0.0143(9) 0.0037(7) 0.0009(7) 0.0024(7)
C3 0.0200(10) 0.0124(9) 0.0158(9) 0.0018(7) 0.0011(8) 0.0023(8)
C4 0.0282(12) 0.0246(11) 0.0236(11) -0.0034(9) 0.0099(9) 0.0065(9)
C5 0.0201(10) 0.0171(9) 0.0136(9) 0.0029(8) 0.0037(8) 0.0065(8)
C6 0.0130(9) 0.0198(10) 0.0163(9) 0.0042(8) 0.0029(7) 0.0033(8)
C7 0.0155(10) 0.0192(10) 0.0219(10) 0.0016(8) -0.0012(8) -0.0006(8)
C8 0.0141(9) 0.0144(9) 0.0136(9) 0.0049(7) -0.0008(7) 0.0026(7)
C9 0.0140(9) 0.0143(9) 0.0106(8) 0.0036(7) 0.0009(7) 0.0026(7)
C10 0.0124(9) 0.0122(9) 0.0139(9) 0.0016(7) 0.0008(7) -0.0015(7)
C11 0.0174(10) 0.0189(10) 0.0136(9) 0.0028(8) 0.0006(7) -0.0008(8)
C12 0.0203(10) 0.0218(10) 0.0112(9) -0.0004(8) 0.0040(7) -0.0036(8)
C13 0.0156(9) 0.0159(9) 0.0151(9) -0.0034(7) 0.0059(7) -0.0019(7)
C14 0.0112(9) 0.0107(9) 0.0153(9) -0.0012(7) 0.0033(7) -0.0016(7)
C15 0.0130(9) 0.0104(8) 0.0153(9) -0.0019(7) 0.0035(7) 0.0002(7)
C16 0.0180(10) 0.0175(10) 0.0195(10) -0.0022(8) 0.0067(8) 0.0036(8)
C17 0.0216(11) 0.0195(10) 0.0263(11) -0.0021(9) 0.0042(9) 0.0105(8)
C18 0.0218(10) 0.0167(10) 0.0205(10) 0.0015(8) -0.0003(8) 0.0070(8)
C19 0.0144(9) 0.0107(8) 0.0147(9) -0.0016(7) -0.0011(7) 0.0007(7)
C20 0.0170(9) 0.0114(9) 0.0131(9) 0.0019(7) -0.0009(7) 0.0042(7)
C21 0.0228(11) 0.0219(11) 0.0219(11) -0.0033(9) -0.0023(8) -0.0027(9)
C22 0.0195(10) 0.0123(9) 0.0153(9) 0.0014(7) -0.0025(8) 0.0033(7)
C23 0.0271(11) 0.0157(10) 0.0136(9) -0.0007(8) -0.0008(8) 0.0046(8)
C24 0.0364(13) 0.0278(12) 0.0231(11) 0.0035(9) 0.0115(10) 0.0095(10)
C25 0.0248(11) 0.0169(10) 0.0166(10) 0.0039(8) 0.0033(8) 0.0086(8)
C26 0.0198(10) 0.0167(10) 0.0219(10) 0.0040(8) 0.0030(8) 0.0017(8)
C27 0.0262(11) 0.0170(10) 0.0252(11) -0.0028(8) -0.0024(9) -0.0034(8)
C28 0.0196(10) 0.0132(9) 0.0167(10) 0.0016(8) -0.0016(8) 0.0020(8)
C29 0.0153(9) 0.0172(10) 0.0185(10) -0.0004(8) 0.0023(8) 0.0010(8)
C30 0.0183(10) 0.0183(10) 0.0251(11) 0.0005(8) 0.0006(8) -0.0022(8)
C31 0.0238(11) 0.0145(10) 0.0239(11) -0.0025(8) -0.0031(9) 0.0002(8)
C32 0.0213(10) 0.0154(10) 0.0173(10) -0.0044(8) -0.0019(8) 0.0048(8)
C33 0.0156(9) 0.0135(9) 0.0136(9) 0.0004(7) -0.0012(7) 0.0054(7)
C34 0.0151(9) 0.0141(9) 0.0119(9) 0.0009(7) -0.0008(7) 0.0061(7)
C35 0.0199(10) 0.0207(10) 0.0125(9) -0.0016(8) 0.0011(8) 0.0087(8)
C36 0.0180(10) 0.0283(11) 0.0133(9) 0.0010(8) 0.0048(8) 0.0095(8)
C37 0.0144(10) 0.0248(11) 0.0162(10) 0.0034(8) 0.0043(8) 0.0037(8)
C38 0.0128(9) 0.0171(9) 0.0127(9) 0.0026(7) 0.0014(7) 0.0037(7)
C39 0.0132(9) 0.0172(9) 0.0145(9) 0.0023(7) 0.0015(7) 0.0021(7)
C40 0.0150(10) 0.0212(10) 0.0231(11) 0.0014(8) 0.0032(8) -0.0008(8)
C41 0.0176(10) 0.0216(11) 0.0286(12) 0.0006(9) -0.0018(8) -0.0042(8)
C42 0.0224(11) 0.0183(10) 0.0223(11) -0.0034(8) -0.0027(8) -0.0019(8)
C43 0.0176(10) 0.0172(10) 0.0171(10) -0.0026(8) 0.0016(8) 0.0000(8)

loop_
_atom_type_symbol
_atom_type_description
_atom_type_scat_dispersion_real
_atom_type_scat_dispersion_imag
_atom_type_scat_source
C C 0.0181 0.0091 'International Tables Vol C Tables 4.2.6.8 and 6.1.1.4'
H H 0.0000 0.0000 'International Tables Vol C Tables 4.2.6.8 and 6.1.1.4'
N N 0.0311 0.0180 'International Tables Vol C Tables 4.2.6.8 and 6.1.1.4'
F F 0.0727 0.0534 'International Tables Vol C Tables 4.2.6.8 and 6.1.1.4'
P P 0.2955 0.4335 'International Tables Vol C Tables 4.2.6.8 and 6.1.1.4'
Cu Cu -1.9646 0.5888 'International Tables Vol C Tables 4.2.6.8 and 6.1.1.4'

loop_
_geom_angle_atom_site_label_1
_geom_angle_atom_site_label_2
_geom_angle_atom_site_label_3
_geom_angle
_geom_angle_site_symmetry_1
_geom_angle_site_symmetry_3
N4 Cu1 N3 80.25(7) . .
N4 Cu1 N5 79.78(7) . .
N3 Cu1 N5 159.93(7) . .
N4 Cu1 N2 140.03(7) . .
N3 Cu1 N2 102.11(7) . .
N5 Cu1 N2 94.47(7) . .
N4 Cu1 N1 141.94(7) . .
N3 Cu1 N1 98.39(7) . .
N5 Cu1 N1 96.09(7) . .
N2 Cu1 N1 77.78(6) . .
F3 P1 F4 92.31(15) . .
F3 P1 F2 89.79(12) . .
F4 P1 F2 177.90(14) . .
F3 P1 F5 178.59(14) . .
F4 P1 F5 89.11(14) . .
F2 P1 F5 88.80(12) . .
F3 P1 F6 90.96(9) . .
F4 P1 F6 90.04(10) . .
F2 P1 F6 89.75(8) . .
F5 P1 F6 89.00(8) . .
F3 P1 F1 90.14(9) . .
F4 P1 F1 90.23(10) . .
F2 P1 F1 89.93(8) . .
F5 P1 F1 89.89(9) . .
F6 P1 F1 178.85(9) . .
F12 P2 F10 177.94(18) . .
F12 P2 F13 89.41(19) . .
F10 P2 F13 90.36(18) . .
F12 P2 F11 91.21(19) . .
F10 P2 F11 88.94(19) . .
F13 P2 F11 177.85(13) . .
F12 P2 F8 88.08(13) . .
F10 P2 F8 93.97(18) . .
F13 P2 F8 89.74(11) . .
F11 P2 F8 92.34(10) . .
F12 P2 F7 89.54(13) . .
F10 P2 F7 88.41(18) . .
F13 P2 F7 90.36(12) . .
F11 P2 F7 87.59(11) . .
F8 P2 F7 177.62(13) . .
C10 N1 C14 120.20(17) . .
C10 N1 Cu1 123.36(13) . .
C14 N1 Cu1 114.97(13) . .
C19 N2 C15 120.48(17) . .
C19 N2 Cu1 123.16(13) . .
C15 N2 Cu1 116.35(13) . .
C29 N3 C33 118.82(18) . .
C29 N3 Cu1 127.15(14) . .
C33 N3 Cu1 113.77(14) . .
C38 N4 C34 122.48(17) . .
C38 N4 Cu1 118.95(14) . .
C34 N4 Cu1 118.47(14) . .
C43 N5 C39 119.02(18) . .
C43 N5 Cu1 126.83(14) . .
C39 N5 Cu1 114.05(14) . .
C3 C2 C9 118.98(19) . .
C3 C2 C1 120.21(19) . .
C9 C2 C1 120.78(18) . .
C2 C3 C5 121.54(19) . .
C6 C5 C3 118.27(19) . .
C6 C5 C4 121.0(2) . .
C3 C5 C4 120.7(2) . .
C5 C6 C8 122.03(19) . .
C6 C8 C9 118.41(19) . .
C6 C8 C7 119.01(18) . .
C9 C8 C7 122.49(19) . .
C8 C9 C2 120.51(18) . .
C8 C9 C10 120.43(18) . .
C2 C9 C10 118.85(18) . .
N1 C10 C11 120.98(18) . .
N1 C10 C9 113.83(17) . .
C11 C10 C9 125.18(18) . .
C12 C11 C10 118.66(19) . .
C13 C12 C11 120.19(19) . .
C12 C13 C14 118.51(19) . .
N1 C14 C13 121.39(18) . .
N1 C14 C15 114.78(17) . .
C13 C14 C15 123.79(18) . .
N2 C15 C16 121.39(19) . .
N2 C15 C14 114.71(17) . .
C16 C15 C14 123.90(18) . .
C17 C16 C15 118.14(19) . .
C18 C17 C16 120.27(19) . .
C17 C18 C19 118.9(2) . .
N2 C19 C18 120.75(19) . .
N2 C19 C20 114.45(17) . .
C18 C19 C20 124.78(18) . .
C28 C20 C22 120.39(19) . .
C28 C20 C19 119.25(18) . .
C22 C20 C19 120.19(18) . .
C23 C22 C20 118.7(2) . .
C23 C22 C21 120.09(19) . .
C20 C22 C21 121.24(19) . .
C25 C23 C22 122.1(2) . .
C23 C25 C26 118.1(2) . .
C23 C25 C24 121.3(2) . .
C26 C25 C24 120.6(2) . .
C25 C26 C28 121.8(2) . .
C26 C28 C20 118.79(19) . .
C26 C28 C27 119.0(2) . .
C20 C28 C27 122.13(19) . .
N3 C29 C30 122.3(2) . .
C31 C30 C29 118.8(2) . .
C30 C31 C32 119.3(2) . .
C33 C32 C31 118.7(2) . .
N3 C33 C32 121.94(19) . .
N3 C33 C34 113.95(17) . .
C32 C33 C34 124.09(19) . .
N4 C34 C35 120.36(19) . .
N4 C34 C33 113.11(17) . .
C35 C34 C33 126.52(19) . .
C36 C35 C34 118.0(2) . .
C35 C36 C37 120.97(19) . .
C36 C37 C38 118.2(2) . .
N4 C38 C37 120.00(19) . .
N4 C38 C39 113.10(17) . .
C37 C38 C39 126.90(19) . .
N5 C39 C40 121.59(19) . .
N5 C39 C38 113.79(18) . .
C40 C39 C38 124.55(19) . .
C39 C40 C41 119.0(2) . .
C42 C41 C40 119.4(2) . .
C41 C42 C43 118.7(2) . .
N5 C43 C42 122.2(2) . .

loop_
_geom_bond_atom_site_label_1
_geom_bond_atom_site_label_2
_geom_bond_distance
_geom_bond_site_symmetry_2
Cu1 N4 1.9339(17) .
Cu1 N3 2.0316(17) .
Cu1 N5 2.0429(17) .
Cu1 N2 2.0828(16) .
Cu1 N1 2.1065(16) .
P1 F3 1.5702(17) .
P1 F4 1.5783(18) .
P1 F2 1.5958(16) .
P1 F5 1.6000(17) .
P1 F6 1.6116(14) .
P1 F1 1.6135(14) .
P2 F12 1.561(2) .
P2 F10 1.573(2) .
P2 F13 1.574(2) .
P2 F11 1.575(2) .
P2 F8 1.5977(19) .
P2 F7 1.6021(19) .
N1 C10 1.350(3) .
N1 C14 1.351(3) .
N2 C19 1.347(3) .
N2 C15 1.350(3) .
N3 C29 1.336(3) .
N3 C33 1.359(3) .
N4 C38 1.335(3) .
N4 C34 1.340(3) .
N5 C43 1.342(3) .
N5 C39 1.357(3) .
C1 C2 1.513(3) .
C2 C3 1.391(3) .
C2 C9 1.407(3) .
C3 C5 1.398(3) .
C4 C5 1.505(3) .
C5 C6 1.390(3) .
C6 C8 1.398(3) .
C7 C8 1.507(3) .
C8 C9 1.403(3) .
C9 C10 1.498(3) .
C10 C11 1.394(3) .
C11 C12 1.387(3) .
C12 C13 1.387(3) .
C13 C14 1.389(3) .
C14 C15 1.488(3) .
C15 C16 1.391(3) .
C16 C17 1.387(3) .
C17 C18 1.387(3) .
C18 C19 1.389(3) .
C19 C20 1.501(3) .
C20 C28 1.400(3) .
C20 C22 1.407(3) .
C21 C22 1.506(3) .
C22 C23 1.395(3) .
C23 C25 1.387(3) .
C24 C25 1.510(3) .
C25 C26 1.395(3) .
C26 C28 1.399(3) .
C27 C28 1.509(3) .
C29 C30 1.392(3) .
C30 C31 1.386(3) .
C31 C32 1.389(3) .
C32 C33 1.388(3) .
C33 C34 1.474(3) .
C34 C35 1.390(3) .
C35 C36 1.385(3) .
C36 C37 1.390(3) .
C37 C38 1.392(3) .
C38 C39 1.479(3) .
C39 C40 1.387(3) .
C40 C41 1.388(3) .
C41 C42 1.384(3) .
C42 C43 1.390(3) .
